data_2230765
loop_
_publ_author_name
'Wang, Pei'
'Wang, Yufei'
'Huang, Chao'
'Chang, Lixiang'
'Wu, Jie'

_publ_section_title
;
 Bis(\m-<i>N</i>,<i>N</i>',<i>N</i>''-tri-3-pyridylpyridine-1,3,5-tricarboxamide-\k^2^<i>N</i>:<i>N</i>')bis[dichloridomercury(II)]
 methanol disolvate
;
_journal_coeditor_code KP2329
_journal_issue 7
_journal_name_full 'Acta Crystallographica Section E'
_journal_page_first m859
_journal_paper_doi 10.1107/S160053681102040X
_journal_volume 67
_journal_year 2011
_chemical_formula_iupac '[Hg2 Cl4 (C24 H18 N6 O3)2], 2C H4 O'
_chemical_formula_moiety 'C48 H36 Cl4 Hg2 N12 O6, 2(C H4 O)'
_chemical_formula_sum 'C50 H44 Cl4 Hg2 N12 O8'
_chemical_formula_weight 1483.95
_chemical_name_systematic
;
Bis(\m-<i>N</i>,<i>N</i>',<i>N</i>''-tri-3-pyridylpyridine-1,3,5-
tricarboxamide-\k^2^<i>N</i>:<i>N</i>')bis[dichloridomercury(II)] methanol
disolvate
;
_space_group_IT_number 2
_symmetry_cell_setting triclinic
_symmetry_space_group_name_Hall '-P 1'
_symmetry_space_group_name_H-M 'P -1'
_atom_sites_solution_hydrogens geom
_atom_sites_solution_primary direct
_atom_sites_solution_secondary difmap
_audit_creation_method SHELXL-97
_cell_angle_alpha 66.81(3)
_cell_angle_beta 84.66(3)
_cell_angle_gamma 86.40(3)
_cell_formula_units_Z 1
_cell_length_a 8.6772(17)
_cell_length_b 12.243(2)
_cell_length_c 13.530(3)
_cell_measurement_reflns_used 3621
_cell_measurement_temperature 293(2)
_cell_measurement_theta_max 26.0212
_cell_measurement_theta_min 2.7718
_cell_volume 1315.0(5)
_computing_cell_refinement 'CrystalClear (Rigaku/MSC, 2006)'
_computing_data_collection 'CrystalClear (Rigaku/MSC, 2006)'
_computing_data_reduction 'CrystalClear (Rigaku/MSC, 2006)'
_computing_molecular_graphics 'SHELXTL (Sheldrick, 2008)'
_computing_publication_material 'SHELXTL (Sheldrick, 2008)'
_computing_structure_refinement 'SHELXS97 (Sheldrick, 2008)'
_computing_structure_solution 'SHELXS97 (Sheldrick, 2008)'
_diffrn_ambient_temperature 293(2)
_diffrn_detector_area_resol_mean 28.5714
_diffrn_measured_fraction_theta_full 0.997
_diffrn_measured_fraction_theta_max 0.997
_diffrn_measurement_device_type 'Rigaku Saturn724'
_diffrn_measurement_method dtprofit.ref
_diffrn_radiation_monochromator graphite
_diffrn_radiation_source 'fine-focus sealed tube'
_diffrn_radiation_type MoK\a
_diffrn_radiation_wavelength 0.71073
_diffrn_reflns_av_R_equivalents 0.0444
_diffrn_reflns_av_sigmaI/netI 0.0547
_diffrn_reflns_limit_h_max 10
_diffrn_reflns_limit_h_min -10
_diffrn_reflns_limit_k_max 15
_diffrn_reflns_limit_k_min -15
_diffrn_reflns_limit_l_max 16
_diffrn_reflns_limit_l_min -16
_diffrn_reflns_number 14489
_diffrn_reflns_theta_full 26.02
_diffrn_reflns_theta_max 26.02
_diffrn_reflns_theta_min 2.77
_exptl_absorpt_coefficient_mu 6.100
_exptl_absorpt_correction_T_max 1.0000
_exptl_absorpt_correction_T_min 0.7382
_exptl_absorpt_correction_type numerical
_exptl_absorpt_process_details '(CrystalClear; Rigaku/MSC, 2006)'
_exptl_crystal_colour Colorless
_exptl_crystal_density_diffrn 1.874
_exptl_crystal_density_method 'not measured'
_exptl_crystal_description Prism
_exptl_crystal_F_000 720
_exptl_crystal_size_max 0.20
_exptl_crystal_size_mid 0.18
_exptl_crystal_size_min 0.16
_refine_diff_density_max 0.657
_refine_diff_density_min -0.649
_refine_ls_extinction_method none
_refine_ls_goodness_of_fit_ref 1.098
_refine_ls_hydrogen_treatment constr
_refine_ls_matrix_type full
_refine_ls_number_parameters 345
_refine_ls_number_reflns 5170
_refine_ls_number_restraints 0
_refine_ls_restrained_S_all 1.098
_refine_ls_R_factor_all 0.0541
_refine_ls_R_factor_gt 0.0434
_refine_ls_shift/su_max 0.001
_refine_ls_shift/su_mean 0.000
_refine_ls_structure_factor_coef Fsqd
_refine_ls_weighting_details 'calc w=1/[\s^2^(Fo^2^)+(0.0211P)^2^+1.2163P] where P=(Fo^2^+2Fc^2^)/3'
_refine_ls_weighting_scheme calc
_refine_ls_wR_factor_gt 0.0690
_refine_ls_wR_factor_ref 0.0735
_reflns_number_gt 4461
_reflns_number_total 5170
_reflns_threshold_expression I>2\s(I)
_cod_data_source_file kp2329.cif
_cod_data_source_block I
_cod_original_cell_volume 1315.0(4)
_cod_database_code 2230765
_cod_database_fobs_code 2230765

loop_
_symmetry_equiv_pos_as_xyz
'x, y, z'
'-x, -y, -z'

loop_
_atom_site_type_symbol
_atom_site_label
_atom_site_fract_x
_atom_site_fract_y
_atom_site_fract_z
_atom_site_U_iso_or_equiv
_atom_site_adp_type
_atom_site_calc_flag
_atom_site_refinement_flags
_atom_site_occupancy
_atom_site_symmetry_multiplicity
_atom_site_disorder_assembly
_atom_site_disorder_group
Hg Hg1 0.06417(3) 1.50692(2) 0.291708(18) 0.04562(9) Uani d . 1 1 . .
Cl Cl1 0.01030(19) 1.70597(13) 0.26971(13) 0.0578(4) Uani d . 1 1 . .
Cl Cl2 -0.0589(2) 1.32182(15) 0.35590(16) 0.0730(5) Uani d . 1 1 . .
O O1 0.6022(4) 1.1328(4) 0.6921(3) 0.0588(12) Uani d . 1 1 . .
O O2 0.0476(5) 1.1393(4) 1.0191(3) 0.0609(13) Uani d . 1 1 . .
O O3 0.5110(4) 0.6889(3) 1.1175(3) 0.0447(10) Uani d . 1 1 . .
O O4 0.5046(4) 0.2218(4) 0.2685(3) 0.0502(11) Uani d . 1 1 . .
H H4 0.5939 0.1950 0.2746 0.075 Uiso calc R 1 1 . .
N N1 0.2878(5) 1.4403(4) 0.3940(3) 0.0388(11) Uani d . 1 1 . .
N N2 0.3666(5) 1.2240(4) 0.6615(3) 0.0328(10) Uani d . 1 1 . .
H H2A 0.2743 1.2254 0.6904 0.039 Uiso calc R 1 1 . .
N N3 0.8189(5) 0.4833(4) 0.8782(3) 0.0396(11) Uani d . 1 1 . .
N N4 0.5735(5) 0.6980(4) 0.9476(3) 0.0370(11) Uani d . 1 1 . .
H H4A 0.5560 0.7394 0.8815 0.044 Uiso calc R 1 1 . .
N N5 0.1166(5) 0.9886(4) 1.1696(3) 0.0383(11) Uani d . 1 1 . .
H H5A 0.1840 0.9316 1.1933 0.046 Uiso calc R 1 1 . .
N N6 -0.2183(5) 1.0971(4) 1.2982(4) 0.0440(12) Uani d . 1 1 . .
C C1 0.4282(7) 1.4747(5) 0.3503(4) 0.0470(15) Uani d . 1 1 . .
H H1 0.4392 1.5331 0.2809 0.056 Uiso calc R 1 1 . .
C C2 0.5569(7) 1.4272(5) 0.4037(5) 0.0519(16) Uani d . 1 1 . .
H H2 0.6543 1.4513 0.3699 0.062 Uiso calc R 1 1 . .
C C3 0.5436(6) 1.3435(5) 0.5077(4) 0.0431(14) Uani d . 1 1 . .
H H3 0.6310 1.3113 0.5454 0.052 Uiso calc R 1 1 . .
C C4 0.3975(6) 1.3086(4) 0.5546(4) 0.0324(12) Uani d . 1 1 . .
C C5 0.2711(6) 1.3585(5) 0.4947(4) 0.0356(13) Uani d . 1 1 . .
H H5 0.1722 1.3343 0.5253 0.043 Uiso calc R 1 1 . .
C C6 0.4667(6) 1.1419(4) 0.7223(4) 0.0321(12) Uani d . 1 1 . .
C C7 0.4036(5) 1.0577(4) 0.8305(4) 0.0267(11) Uani d . 1 1 . .
C C8 0.2881(5) 1.0880(4) 0.8931(4) 0.0282(11) Uani d . 1 1 . .
H H8 0.2388 1.1625 0.8663 0.034 Uiso calc R 1 1 . .
C C9 0.2452(5) 1.0064(4) 0.9972(4) 0.0269(11) Uani d . 1 1 . .
C C10 0.3142(5) 0.8937(4) 1.0355(4) 0.0283(11) Uani d . 1 1 . .
H H10 0.2839 0.8393 1.1042 0.034 Uiso calc R 1 1 . .
C C11 0.4282(5) 0.8615(4) 0.9720(4) 0.0267(11) Uani d . 1 1 . .
C C12 0.4739(5) 0.9443(4) 0.8704(4) 0.0299(12) Uani d . 1 1 . .
H H12 0.5522 0.9241 0.8284 0.036 Uiso calc R 1 1 . .
C C13 0.1274(6) 1.0525(5) 1.0623(4) 0.0329(12) Uani d . 1 1 . .
C C14 0.0080(5) 1.0042(4) 1.2477(4) 0.0298(12) Uani d . 1 1 . .
C C15 -0.1147(6) 1.0857(4) 1.2230(4) 0.0342(12) Uani d . 1 1 . .
H H15 -0.1257 1.1345 1.1511 0.041 Uiso calc R 1 1 . .
C C16 -0.1994(7) 1.0275(5) 1.3999(5) 0.0476(15) Uani d . 1 1 . .
H H16 -0.2682 1.0372 1.4530 0.057 Uiso calc R 1 1 . .
C C17 -0.0839(6) 0.9419(5) 1.4314(4) 0.0427(14) Uani d . 1 1 . .
H H17 -0.0782 0.8923 1.5036 0.051 Uiso calc R 1 1 . .
C C18 0.0221(6) 0.9311(5) 1.3551(4) 0.0366(13) Uani d . 1 1 . .
H H18 0.1032 0.8752 1.3747 0.044 Uiso calc R 1 1 . .
C C19 0.5064(6) 0.7406(4) 1.0210(4) 0.0291(11) Uani d . 1 1 . .
C C20 0.6681(6) 0.5949(4) 0.9664(4) 0.0325(12) Uani d . 1 1 . .
C C21 0.7074(6) 0.5125(5) 1.0650(4) 0.0408(14) Uani d . 1 1 . .
H H21 0.6710 0.5214 1.1284 0.049 Uiso calc R 1 1 . .
C C22 0.8021(7) 0.4163(5) 1.0679(4) 0.0463(15) Uani d . 1 1 . .
H H22 0.8300 0.3597 1.1337 0.056 Uiso calc R 1 1 . .
C C23 0.8552(6) 0.4041(5) 0.9739(4) 0.0416(14) Uani d . 1 1 . .
H H23 0.9182 0.3386 0.9773 0.050 Uiso calc R 1 1 . .
C C24 0.7266(6) 0.5763(5) 0.8752(4) 0.0429(15) Uani d . 1 1 . .
H H24 0.7003 0.6314 0.8083 0.051 Uiso calc R 1 1 . .
C C25 0.4092(7) 0.1503(6) 0.3571(5) 0.0653(19) Uani d . 1 1 . .
H H25A 0.4394 0.1553 0.4217 0.098 Uiso calc R 1 1 . .
H H25B 0.4196 0.0693 0.3635 0.098 Uiso calc R 1 1 . .
H H25C 0.3034 0.1774 0.3469 0.098 Uiso calc R 1 1 . .

loop_
_atom_site_aniso_label
_atom_site_aniso_U_11
_atom_site_aniso_U_22
_atom_site_aniso_U_33
_atom_site_aniso_U_12
_atom_site_aniso_U_13
_atom_site_aniso_U_23
Hg1 0.05767(17) 0.03596(14) 0.03701(14) 0.01382(10) -0.00540(11) -0.00942(10)
Cl1 0.0633(10) 0.0361(8) 0.0662(11) 0.0097(7) 0.0067(8) -0.0158(8)
Cl2 0.0673(11) 0.0461(10) 0.0887(14) -0.0063(9) -0.0155(10) -0.0055(9)
O1 0.040(2) 0.053(3) 0.044(3) 0.016(2) 0.011(2) 0.017(2)
O2 0.078(3) 0.046(3) 0.035(2) 0.040(2) 0.006(2) 0.003(2)
O3 0.066(3) 0.031(2) 0.024(2) 0.0152(19) 0.0028(19) -0.0008(17)
O4 0.048(2) 0.056(3) 0.038(2) 0.023(2) -0.003(2) -0.012(2)
N1 0.049(3) 0.034(3) 0.021(2) 0.003(2) -0.005(2) 0.001(2)
N2 0.028(2) 0.034(2) 0.021(2) 0.0056(19) -0.0017(18) 0.0043(19)
N3 0.046(3) 0.037(3) 0.032(3) 0.016(2) -0.004(2) -0.012(2)
N4 0.043(3) 0.032(2) 0.026(2) 0.018(2) -0.005(2) -0.003(2)
N5 0.045(3) 0.030(2) 0.027(2) 0.020(2) 0.005(2) -0.002(2)
N6 0.041(3) 0.047(3) 0.038(3) 0.008(2) 0.001(2) -0.012(2)
C1 0.056(4) 0.037(3) 0.028(3) 0.003(3) 0.011(3) 0.005(3)
C2 0.043(4) 0.051(4) 0.042(4) -0.003(3) 0.009(3) 0.000(3)
C3 0.036(3) 0.040(3) 0.037(3) 0.004(3) -0.005(3) 0.002(3)
C4 0.038(3) 0.027(3) 0.025(3) 0.001(2) -0.001(2) -0.002(2)
C5 0.035(3) 0.036(3) 0.026(3) -0.004(2) 0.001(2) -0.002(2)
C6 0.029(3) 0.028(3) 0.031(3) 0.000(2) 0.002(2) -0.004(2)
C7 0.028(3) 0.023(3) 0.023(3) 0.002(2) -0.004(2) -0.002(2)
C8 0.027(3) 0.023(3) 0.031(3) 0.006(2) -0.005(2) -0.006(2)
C9 0.031(3) 0.026(3) 0.021(3) 0.005(2) -0.003(2) -0.007(2)
C10 0.030(3) 0.025(3) 0.025(3) -0.001(2) -0.001(2) -0.005(2)
C11 0.026(3) 0.025(3) 0.026(3) 0.008(2) -0.006(2) -0.007(2)
C12 0.028(3) 0.029(3) 0.028(3) 0.000(2) 0.004(2) -0.007(2)
C13 0.034(3) 0.028(3) 0.032(3) 0.004(2) -0.001(2) -0.009(2)
C14 0.026(3) 0.029(3) 0.035(3) 0.003(2) 0.000(2) -0.014(2)
C15 0.037(3) 0.031(3) 0.026(3) 0.003(2) 0.003(2) -0.003(2)
C16 0.045(4) 0.057(4) 0.036(3) 0.009(3) 0.008(3) -0.017(3)
C17 0.050(4) 0.046(4) 0.028(3) 0.009(3) -0.003(3) -0.012(3)
C18 0.037(3) 0.032(3) 0.035(3) 0.010(2) -0.006(3) -0.008(3)
C19 0.031(3) 0.024(3) 0.028(3) 0.002(2) 0.002(2) -0.007(2)
C20 0.034(3) 0.025(3) 0.034(3) 0.007(2) -0.001(2) -0.008(2)
C21 0.053(4) 0.036(3) 0.022(3) 0.009(3) 0.001(3) -0.002(2)
C22 0.058(4) 0.031(3) 0.033(3) 0.013(3) 0.000(3) 0.002(3)
C23 0.047(3) 0.029(3) 0.040(3) 0.015(3) -0.005(3) -0.005(3)
C24 0.051(4) 0.040(3) 0.029(3) 0.021(3) -0.004(3) -0.007(3)
C25 0.060(4) 0.072(5) 0.053(4) 0.014(4) 0.004(4) -0.016(4)

loop_
_atom_type_symbol
_atom_type_description
_atom_type_scat_dispersion_real
_atom_type_scat_dispersion_imag
_atom_type_scat_source
C C 0.0033 0.0016 'International Tables Vol C Tables 4.2.6.8 and 6.1.1.4'
H H 0.0000 0.0000 'International Tables Vol C Tables 4.2.6.8 and 6.1.1.4'
Cl Cl 0.1484 0.1585 'International Tables Vol C Tables 4.2.6.8 and 6.1.1.4'
Hg Hg -2.3894 9.2266 'International Tables Vol C Tables 4.2.6.8 and 6.1.1.4'
N N 0.0061 0.0033 'International Tables Vol C Tables 4.2.6.8 and 6.1.1.4'
O O 0.0106 0.0060 'International Tables Vol C Tables 4.2.6.8 and 6.1.1.4'

loop_
_geom_angle_atom_site_label_1
_geom_angle_atom_site_label_2
_geom_angle_atom_site_label_3
_geom_angle_site_symmetry_1
_geom_angle_site_symmetry_3
_geom_angle
_geom_angle_publ_flag
Cl1 Hg1 Cl2 . . 140.17(6) ?
Cl1 Hg1 N3 . 2_676 105.41(12) ?
Cl2 Hg1 N3 . 2_676 101.24(13) ?
Cl1 Hg1 N1 . . 107.24(12) ?
Cl2 Hg1 N1 . . 97.44(12) ?
N3 Hg1 N1 2_676 . 98.31(15) ?
C25 O4 H4 . . 109.5 ?
C1 N1 C5 . . 119.3(5) ?
C1 N1 Hg1 . . 121.6(4) ?
C5 N1 Hg1 . . 118.9(4) ?
C6 N2 C4 . . 126.8(4) ?
C6 N2 H2A . . 116.6 ?
C4 N2 H2A . . 116.6 ?
C23 N3 C24 . . 118.1(4) ?
C23 N3 Hg1 . 2_676 125.5(3) ?
C24 N3 Hg1 . 2_676 115.6(3) ?
C19 N4 C20 . . 128.3(4) ?
C19 N4 H4A . . 115.9 ?
C20 N4 H4A . . 115.9 ?
C13 N5 C14 . . 127.8(4) ?
C13 N5 H5A . . 116.1 ?
C14 N5 H5A . . 116.1 ?
C16 N6 C15 . . 117.5(5) ?
N1 C1 C2 . . 121.9(5) ?
N1 C1 H1 . . 119.1 ?
C2 C1 H1 . . 119.1 ?
C1 C2 C3 . . 120.3(5) ?
C1 C2 H2 . . 119.9 ?
C3 C2 H2 . . 119.9 ?
C2 C3 C4 . . 118.2(5) ?
C2 C3 H3 . . 120.9 ?
C4 C3 H3 . . 120.9 ?
C3 C4 C5 . . 118.7(5) ?
C3 C4 N2 . . 124.2(5) ?
C5 C4 N2 . . 117.1(4) ?
N1 C5 C4 . . 121.7(5) ?
N1 C5 H5 . . 119.1 ?
C4 C5 H5 . . 119.1 ?
O1 C6 N2 . . 123.2(5) ?
O1 C6 C7 . . 120.1(4) ?
N2 C6 C7 . . 116.7(4) ?
C8 C7 C12 . . 119.6(4) ?
C8 C7 C6 . . 123.8(4) ?
C12 C7 C6 . . 116.5(4) ?
C7 C8 C9 . . 119.9(4) ?
C7 C8 H8 . . 120.1 ?
C9 C8 H8 . . 120.1 ?
C10 C9 C8 . . 120.0(4) ?
C10 C9 C13 . . 124.5(4) ?
C8 C9 C13 . . 115.4(4) ?
C9 C10 C11 . . 120.5(4) ?
C9 C10 H10 . . 119.8 ?
C11 C10 H10 . . 119.8 ?
C12 C11 C10 . . 119.1(4) ?
C12 C11 C19 . . 122.8(4) ?
C10 C11 C19 . . 117.9(4) ?
C11 C12 C7 . . 120.8(4) ?
C11 C12 H12 . . 119.6 ?
C7 C12 H12 . . 119.6 ?
O2 C13 N5 . . 123.2(5) ?
O2 C13 C9 . . 121.0(5) ?
N5 C13 C9 . . 115.7(4) ?
C15 C14 C18 . . 118.0(4) ?
C15 C14 N5 . . 123.7(5) ?
C18 C14 N5 . . 118.2(4) ?
N6 C15 C14 . . 122.7(5) ?
N6 C15 H15 . . 118.6 ?
C14 C15 H15 . . 118.6 ?
N6 C16 C17 . . 123.6(5) ?
N6 C16 H16 . . 118.2 ?
C17 C16 H16 . . 118.2 ?
C18 C17 C16 . . 118.8(5) ?
C18 C17 H17 . . 120.6 ?
C16 C17 H17 . . 120.6 ?
C17 C18 C14 . . 119.3(5) ?
C17 C18 H18 . . 120.4 ?
C14 C18 H18 . . 120.4 ?
O3 C19 N4 . . 124.0(4) ?
O3 C19 C11 . . 121.6(4) ?
N4 C19 C11 . . 114.3(4) ?
C21 C20 C24 . . 117.7(5) ?
C21 C20 N4 . . 126.6(5) ?
C24 C20 N4 . . 115.7(4) ?
C20 C21 C22 . . 118.6(5) ?
C20 C21 H21 . . 120.7 ?
C22 C21 H21 . . 120.7 ?
C23 C22 C21 . . 120.2(5) ?
C23 C22 H22 . . 119.9 ?
C21 C22 H22 . . 119.9 ?
N3 C23 C22 . . 121.8(5) ?
N3 C23 H23 . . 119.1 ?
C22 C23 H23 . . 119.1 ?
N3 C24 C20 . . 123.6(5) ?
N3 C24 H24 . . 118.2 ?
C20 C24 H24 . . 118.2 ?
O4 C25 H25A . . 109.5 ?
O4 C25 H25B . . 109.5 ?
H25A C25 H25B . . 109.5 ?
O4 C25 H25C . . 109.5 ?
H25A C25 H25C . . 109.5 ?
H25B C25 H25C . . 109.5 ?

loop_
_geom_bond_atom_site_label_1
_geom_bond_atom_site_label_2
_geom_bond_site_symmetry_2
_geom_bond_distance
_geom_bond_publ_flag
Hg1 Cl1 . 2.3574(15) yes
Hg1 Cl2 . 2.3687(19) yes
Hg1 N3 2_676 2.385(4) yes
Hg1 N1 . 2.400(4) yes
O1 C6 . 1.221(6) ?
O2 C13 . 1.203(6) ?
O3 C19 . 1.209(6) ?
O4 C25 . 1.404(7) ?
O4 H4 . 0.8200 ?
N1 C1 . 1.321(7) ?
N1 C5 . 1.336(6) ?
N2 C6 . 1.347(6) ?
N2 C4 . 1.421(6) ?
N2 H2A . 0.8600 ?
N3 C23 . 1.329(6) ?
N3 C24 . 1.340(6) ?
N3 Hg1 2_676 2.385(4) ?
N4 C19 . 1.363(6) ?
N4 C20 . 1.410(6) ?
N4 H4A . 0.8600 ?
N5 C13 . 1.348(6) ?
N5 C14 . 1.411(6) ?
N5 H5A . 0.8600 ?
N6 C16 . 1.322(7) ?
N6 C15 . 1.338(6) ?
C1 C2 . 1.359(8) ?
C1 H1 . 0.9300 ?
C2 C3 . 1.375(7) ?
C2 H2 . 0.9300 ?
C3 C4 . 1.377(7) ?
C3 H3 . 0.9300 ?
C4 C5 . 1.387(7) ?
C5 H5 . 0.9300 ?
C6 C7 . 1.496(6) ?
C7 C8 . 1.380(6) ?
C7 C12 . 1.399(6) ?
C8 C9 . 1.401(6) ?
C8 H8 . 0.9300 ?
C9 C10 . 1.386(6) ?
C9 C13 . 1.513(7) ?
C10 C11 . 1.390(6) ?
C10 H10 . 0.9300 ?
C11 C12 . 1.388(6) ?
C11 C19 . 1.509(6) ?
C12 H12 . 0.9300 ?
C14 C15 . 1.382(7) ?
C14 C18 . 1.387(7) ?
C15 H15 . 0.9300 ?
C16 C17 . 1.371(7) ?
C16 H16 . 0.9300 ?
C17 C18 . 1.358(7) ?
C17 H17 . 0.9300 ?
C18 H18 . 0.9300 ?
C20 C21 . 1.377(7) ?
C20 C24 . 1.386(7) ?
C21 C22 . 1.383(7) ?
C21 H21 . 0.9300 ?
C22 C23 . 1.372(7) ?
C22 H22 . 0.9300 ?
C23 H23 . 0.9300 ?
C24 H24 . 0.9300 ?
C25 H25A . 0.9600 ?
C25 H25B . 0.9600 ?
C25 H25C . 0.9600 ?

loop_
_geom_hbond_atom_site_label_D
_geom_hbond_atom_site_label_H
_geom_hbond_atom_site_label_A
_geom_hbond_site_symmetry_A
_geom_hbond_distance_DH
_geom_hbond_distance_HA
_geom_hbond_distance_DA
_geom_hbond_angle_DHA
O4 H4 N6 1_644 0.82 1.94 2.740(6) 166.7
N2 H2A Cl1 2_586 0.86 2.64 3.465(4) 162.4
N5 H5A O1 2_677 0.86 2.42 3.141(6) 141.8

loop_
_geom_torsion_atom_site_label_1
_geom_torsion_atom_site_label_2
_geom_torsion_atom_site_label_3
_geom_torsion_atom_site_label_4
_geom_torsion_site_symmetry_1
_geom_torsion_site_symmetry_2
_geom_torsion_site_symmetry_3
_geom_torsion_site_symmetry_4
_geom_torsion
_geom_torsion_publ_flag
Cl1 Hg1 N1 C1 . . . . -74.8(4) ?
Cl2 Hg1 N1 C1 . . . . 136.9(4) ?
N3 Hg1 N1 C1 2_676 . . . 34.3(4) ?
Cl1 Hg1 N1 C5 . . . . 111.1(4) ?
Cl2 Hg1 N1 C5 . . . . -37.2(4) ?
N3 Hg1 N1 C5 2_676 . . . -139.8(4) ?
C5 N1 C1 C2 . . . . 1.7(9) ?
Hg1 N1 C1 C2 . . . . -172.4(5) ?
N1 C1 C2 C3 . . . . -2.2(10) ?
C1 C2 C3 C4 . . . . 1.0(9) ?
C2 C3 C4 C5 . . . . 0.6(8) ?
C2 C3 C4 N2 . . . . -179.4(5) ?
C6 N2 C4 C3 . . . . -20.0(8) ?
C6 N2 C4 C5 . . . . 160.0(5) ?
C1 N1 C5 C4 . . . . 0.0(8) ?
Hg1 N1 C5 C4 . . . . 174.2(4) ?
C3 C4 C5 N1 . . . . -1.1(8) ?
N2 C4 C5 N1 . . . . 178.9(5) ?
C4 N2 C6 O1 . . . . 2.2(9) ?
C4 N2 C6 C7 . . . . -176.4(5) ?
O1 C6 C7 C8 . . . . 148.0(5) ?
N2 C6 C7 C8 . . . . -33.4(7) ?
O1 C6 C7 C12 . . . . -28.5(7) ?
N2 C6 C7 C12 . . . . 150.0(5) ?
C12 C7 C8 C9 . . . . 1.8(7) ?
C6 C7 C8 C9 . . . . -174.6(5) ?
C7 C8 C9 C10 . . . . -2.7(7) ?
C7 C8 C9 C13 . . . . 174.9(4) ?
C8 C9 C10 C11 . . . . 1.2(7) ?
C13 C9 C10 C11 . . . . -176.1(5) ?
C9 C10 C11 C12 . . . . 1.0(7) ?
C9 C10 C11 C19 . . . . 176.0(4) ?
C10 C11 C12 C7 . . . . -1.9(7) ?
C19 C11 C12 C7 . . . . -176.5(5) ?
C8 C7 C12 C11 . . . . 0.4(8) ?
C6 C7 C12 C11 . . . . 177.1(4) ?
C14 N5 C13 O2 . . . . 5.0(9) ?
C14 N5 C13 C9 . . . . -173.5(5) ?
C10 C9 C13 O2 . . . . -163.7(5) ?
C8 C9 C13 O2 . . . . 18.9(8) ?
C10 C9 C13 N5 . . . . 14.9(8) ?
C8 C9 C13 N5 . . . . -162.6(5) ?
C13 N5 C14 C15 . . . . 4.9(9) ?
C13 N5 C14 C18 . . . . -177.3(5) ?
C16 N6 C15 C14 . . . . 0.7(8) ?
C18 C14 C15 N6 . . . . 0.7(8) ?
N5 C14 C15 N6 . . . . 178.5(5) ?
C15 N6 C16 C17 . . . . -2.7(9) ?
N6 C16 C17 C18 . . . . 3.3(10) ?
C16 C17 C18 C14 . . . . -1.8(9) ?
C15 C14 C18 C17 . . . . 0.0(8) ?
N5 C14 C18 C17 . . . . -178.0(5) ?
C20 N4 C19 O3 . . . . -5.2(9) ?
C20 N4 C19 C11 . . . . 172.9(5) ?
C12 C11 C19 O3 . . . . 150.9(5) ?
C10 C11 C19 O3 . . . . -23.8(7) ?
C12 C11 C19 N4 . . . . -27.2(7) ?
C10 C11 C19 N4 . . . . 158.1(4) ?
C19 N4 C20 C21 . . . . 2.8(9) ?
C19 N4 C20 C24 . . . . -177.1(5) ?
C24 C20 C21 C22 . . . . -0.1(8) ?
N4 C20 C21 C22 . . . . -180.0(5) ?
C20 C21 C22 C23 . . . . 0.0(9) ?
C24 N3 C23 C22 . . . . -0.7(9) ?
Hg1 N3 C23 C22 2_676 . . . 168.6(4) ?
C21 C22 C23 N3 . . . . 0.4(9) ?
C23 N3 C24 C20 . . . . 0.6(9) ?
Hg1 N3 C24 C20 2_676 . . . -169.7(4) ?
C21 C20 C24 N3 . . . . -0.2(9) ?
N4 C20 C24 N3 . . . . 179.7(5) ?
